data_7060966
loop_
_publ_author_name
'Wu, Jialu'
'Li, Bo'
'Wang, Hong'
'Lai, Yingzhen'
'Ye, Yue'
'Zou, Yongkang'
'Tian, Jumei'
'Xu, Yaohua'

_publ_section_title
;
 How the magnetic field impacts the chiroptical activities of helical
 copper enantiomers
;
_journal_issue 42
_journal_name_full 'New Journal of Chemistry'
_journal_page_first 20021
_journal_page_last 20027
_journal_paper_doi 10.1039/D1NJ03803F
_journal_volume 45
_journal_year 2021
_chemical_absolute_configuration rmad
_chemical_formula_moiety 'C14 H18 Cu N2 O5, 2(H2 O)'
_chemical_formula_sum 'C14 H22 Cu N2 O7'
_chemical_formula_weight 393.89
_space_group_crystal_system monoclinic
_space_group_IT_number 4
_space_group_name_Hall 'P 2yb'
_space_group_name_H-M_alt 'P 1 21 1'
_atom_sites_solution_hydrogens mixed
_audit_creation_method SHELXL-2014
_audit_update_record
;
2021-09-13 deposited with the CCDC.	2021-09-24 downloaded from the CCDC.
;
_cell_angle_alpha 90
_cell_angle_beta 102.1946(11)
_cell_angle_gamma 90
_cell_formula_units_Z 2
_cell_length_a 11.39160(13)
_cell_length_b 5.69116(6)
_cell_length_c 12.43561(14)
_cell_measurement_reflns_used 13654
_cell_measurement_temperature 150(2)
_cell_measurement_theta_max 73.2270
_cell_measurement_theta_min 3.6250
_cell_volume 788.027(15)
_computing_cell_refinement 'CrysAlisPro 1.171.40.80a (Rigaku OD, 2020)'
_computing_data_collection 'CrysAlisPro 1.171.40.80a (Rigaku OD, 2020)'
_computing_data_reduction 'CrysAlisPro 1.171.40.80a (Rigaku OD, 2020)'
_computing_molecular_graphics 'SHELXL-2014 (Sheldrick, 2014)'
_computing_structure_refinement 'SHELXL-2014 (Sheldrick, 2014)'
_computing_structure_solution 'SHELXL-2014 (Sheldrick, 2014)'
_diffrn_ambient_temperature 150(2)
_diffrn_detector_area_resol_mean 10
_diffrn_measured_fraction_theta_full 0.999
_diffrn_measured_fraction_theta_max 0.980
_diffrn_measurement_device_type 'XtaLAB Synergy, Dualflex, HyPix'
_diffrn_measurement_method 'phi and omega scans'
_diffrn_radiation_type CuK\a
_diffrn_radiation_wavelength 1.54184
_diffrn_reflns_av_R_equivalents 0.0361
_diffrn_reflns_av_unetI/netI 0.0201
_diffrn_reflns_Laue_measured_fraction_full 0.999
_diffrn_reflns_Laue_measured_fraction_max 0.980
_diffrn_reflns_limit_h_max 14
_diffrn_reflns_limit_h_min -14
_diffrn_reflns_limit_k_max 7
_diffrn_reflns_limit_k_min -6
_diffrn_reflns_limit_l_max 15
_diffrn_reflns_limit_l_min -15
_diffrn_reflns_number 16668
_diffrn_reflns_point_group_measured_fraction_full 0.987
_diffrn_reflns_point_group_measured_fraction_max 0.948
_diffrn_reflns_theta_full 67.684
_diffrn_reflns_theta_max 74.311
_diffrn_reflns_theta_min 3.636
_diffrn_source 'micro-focus sealed X-ray tube'
_exptl_absorpt_coefficient_mu 2.339
_exptl_absorpt_correction_T_max 0.791
_exptl_absorpt_correction_T_min 0.750
_exptl_absorpt_correction_type multi-scan
_exptl_absorpt_process_details
;
CrysAlisPro 1.171.40.80a (Rigaku Oxford Diffraction, 2020)
Empirical absorption correction using spherical harmonics,
 implemented in SCALE3 ABSPACK scaling algorithm.
;
_exptl_crystal_colour blue
_exptl_crystal_density_diffrn 1.660
_exptl_crystal_density_method 'not measured'
_exptl_crystal_description rod
_exptl_crystal_F_000 410
_exptl_crystal_size_max 0.400
_exptl_crystal_size_mid 0.120
_exptl_crystal_size_min 0.100
_refine_diff_density_max 0.195
_refine_diff_density_min -0.220
_refine_diff_density_rms 0.044
_refine_ls_abs_structure_details
;
 Flack x determined using 1289 quotients [(I+)-(I-)]/[(I+)+(I-)]
 (Parsons, Flack and Wagner, Acta Cryst. B69 (2013) 249-259).
;
_refine_ls_abs_structure_Flack -0.010(12)
_refine_ls_extinction_coef 0.0059(5)
_refine_ls_extinction_expression Fc^*^=kFc[1+0.001xFc^2^\l^3^/sin(2\q)]^-1/4^
_refine_ls_extinction_method SHELXL
_refine_ls_goodness_of_fit_ref 1.021
_refine_ls_hydrogen_treatment mixed
_refine_ls_matrix_type full
_refine_ls_number_parameters 231
_refine_ls_number_reflns 3029
_refine_ls_number_restraints 1
_refine_ls_restrained_S_all 1.021
_refine_ls_R_factor_all 0.0215
_refine_ls_R_factor_gt 0.0214
_refine_ls_shift/su_max 0.001
_refine_ls_shift/su_mean 0.000
_refine_ls_structure_factor_coef Fsqd
_refine_ls_weighting_details 'w=1/[\s^2^(Fo^2^)+(0.0287P)^2^+0.4521P] where P=(Fo^2^+2Fc^2^)/3'
_refine_ls_weighting_scheme calc
_refine_ls_wR_factor_gt 0.0561
_refine_ls_wR_factor_ref 0.0561
_reflns_Friedel_coverage 0.749
_reflns_Friedel_fraction_full 0.972
_reflns_Friedel_fraction_max 0.909
_reflns_number_gt 3020
_reflns_number_total 3195
_reflns_threshold_expression 'I > 2\s(I)'
_cod_data_source_file d1nj03803f2.cif
_cod_data_source_block D-1
_cod_depositor_comments 'Adding full bibliography for 7060966--7060967.cif.'
_cod_original_cell_volume 788.026(15)
_cod_original_sg_symbol_H-M 'P 21'
_cod_database_code 7060966
_shelx_space_group_comment
;
The symmetry employed for this shelxl refinement is uniquely defined
by the following loop, which should always be used as a source of
symmetry information in preference to the above space-group names.
They are only intended as comments.
;
_shelx_estimated_absorpt_t_min 0.455
_shelx_estimated_absorpt_t_max 0.800
_shelxl_version_number 2014-3

loop_
_space_group_symop_operation_xyz
'x, y, z'
'-x, y+1/2, -z'

loop_
_atom_site_label
_atom_site_type_symbol
_atom_site_fract_x
_atom_site_fract_y
_atom_site_fract_z
_atom_site_U_iso_or_equiv
_atom_site_adp_type
_atom_site_occupancy
_atom_site_site_symmetry_order
_atom_site_calc_flag
_atom_site_refinement_flags_posn
_atom_site_refinement_flags_adp
_atom_site_refinement_flags_occupancy
_atom_site_disorder_assembly
_atom_site_disorder_group
Cu1 Cu 0.10093(3) 0.66525(6) 0.67156(3) 0.01396(12) Uani 1 1 d . . . . .
C1 C 0.2918(2) 0.3918(5) 0.6057(2) 0.0188(5) Uani 1 1 d . . . . .
H1A H 0.2871 0.2200 0.6166 0.023 Uiso 1 1 calc R U . . .
H1B H 0.3271 0.4660 0.6773 0.023 Uiso 1 1 calc R U . . .
C2 C 0.3664(2) 0.4473(6) 0.5211(2) 0.0239(6) Uani 1 1 d . . . . .
H2A H 0.3556 0.3260 0.4628 0.029 Uiso 1 1 calc R U . . .
H2B H 0.4528 0.4594 0.5559 0.029 Uiso 1 1 calc R U . . .
C3 C 0.3164(2) 0.6834(6) 0.4751(2) 0.0227(6) Uani 1 1 d . . . . .
H3A H 0.3344 0.7129 0.4018 0.027 Uiso 1 1 calc R U . . .
H3B H 0.3494 0.8136 0.5252 0.027 Uiso 1 1 calc R U . . .
C4 C 0.18024(19) 0.6552(6) 0.46727(18) 0.0155(5) Uani 1 1 d . . . . .
H4 H 0.1426 0.5817 0.3952 0.019 Uiso 1 1 calc R U . . .
C5 C 0.1197(2) 0.8891(5) 0.4789(2) 0.0143(5) Uani 1 1 d . . . . .
C6 C 0.1162(2) 0.7307(5) 0.8998(2) 0.0153(6) Uani 1 1 d . . . . .
H6 H 0.0599 0.7592 0.9502 0.018 Uiso 1 1 calc R U . . .
C7 C 0.1176(2) 0.4682(5) 0.8753(2) 0.0159(5) Uani 1 1 d . . . . .
C8 C 0.2425(2) 0.8106(5) 0.9578(2) 0.0175(5) Uani 1 1 d . . . . .
H8A H 0.2389 0.9799 0.9752 0.021 Uiso 1 1 calc R U . . .
H8B H 0.2650 0.7252 1.0285 0.021 Uiso 1 1 calc R U . . .
C9 C 0.3412(2) 0.7750(5) 0.8946(2) 0.0172(5) Uani 1 1 d . . . . .
C10 C 0.3660(3) 0.9469(5) 0.8227(2) 0.0210(6) Uani 1 1 d . . . . .
H10 H 0.3177 1.0844 0.8105 0.025 Uiso 1 1 calc R U . . .
C11 C 0.4608(2) 0.9205(6) 0.7685(2) 0.0231(6) Uani 1 1 d . . . . .
H11 H 0.4766 1.0391 0.7197 0.028 Uiso 1 1 calc R U . . .
C12 C 0.5317(2) 0.7205(5) 0.7860(2) 0.0211(6) Uani 1 1 d . . . . .
C13 C 0.5084(2) 0.5477(5) 0.8568(2) 0.0216(6) Uani 1 1 d . . . . .
H13 H 0.5566 0.4101 0.8685 0.026 Uiso 1 1 calc R U . . .
C14 C 0.4138(2) 0.5760(5) 0.9110(2) 0.0190(5) Uani 1 1 d . . . . .
H14 H 0.3986 0.4573 0.9601 0.023 Uiso 1 1 calc R U . . .
N1 N 0.16949(19) 0.4916(4) 0.55905(17) 0.0137(4) Uani 1 1 d . . . . .
H1 H 0.1140 0.3602 0.5287 0.016 Uiso 1 1 calc R U . . .
N2 N 0.0707(2) 0.8582(4) 0.79516(18) 0.0164(5) Uani 1 1 d . . . . .
H2C H 0.1087 0.9991 0.7963 0.020 Uiso 1 1 calc R U . . .
H2D H -0.0094 0.8855 0.7867 0.020 Uiso 1 1 calc R U . . .
O1 O 0.08714(16) 0.9301(3) 0.56954(14) 0.0166(4) Uani 1 1 d . . . . .
O2 O 0.10612(17) 1.0344(4) 0.40230(15) 0.0194(4) Uani 1 1 d . . . . .
O3 O 0.11783(17) 0.4061(4) 0.77616(15) 0.0184(4) Uani 1 1 d . . . . .
O4 O 0.12275(19) 0.3267(4) 0.95176(16) 0.0227(4) Uani 1 1 d . . . . .
O5 O 0.62347(17) 0.7032(4) 0.73043(17) 0.0286(5) Uani 1 1 d . . . . .
H5 H 0.6611 0.5772 0.7477 0.043 Uiso 1 1 calc R U . . .
O6 O 0.8318(2) 0.9690(4) 0.83381(18) 0.0254(5) Uani 1 1 d . . . . .
H6A H 0.848(3) 0.927(8) 0.906(4) 0.038 Uiso 1 1 d . U . . .
H6B H 0.780(4) 0.878(9) 0.800(4) 0.038 Uiso 1 1 d . U . . .
O7 O 0.8074(2) 0.4331(5) 0.7855(2) 0.0302(5) Uani 1 1 d . . . . .
H7A H 0.834(4) 0.452(9) 0.733(4) 0.045 Uiso 1 1 d . U . . .
H7B H 0.811(4) 0.302(9) 0.802(4) 0.045 Uiso 1 1 d . U . . .

loop_
_atom_site_aniso_label
_atom_site_aniso_U_11
_atom_site_aniso_U_22
_atom_site_aniso_U_33
_atom_site_aniso_U_23
_atom_site_aniso_U_13
_atom_site_aniso_U_12
Cu1 0.01590(18) 0.01377(19) 0.01286(17) -0.00014(15) 0.00446(12) 0.00118(15)
C1 0.0150(12) 0.0210(14) 0.0196(13) 0.0011(11) 0.0015(10) 0.0044(10)
C2 0.0172(13) 0.0296(17) 0.0259(14) 0.0030(12) 0.0072(11) 0.0086(12)
C3 0.0150(11) 0.0282(16) 0.0275(13) 0.0057(14) 0.0104(9) 0.0045(13)
C4 0.0164(10) 0.0176(12) 0.0129(10) -0.0002(12) 0.0038(8) 0.0012(13)
C5 0.0095(10) 0.0160(14) 0.0170(12) 0.0000(10) 0.0017(9) -0.0013(9)
C6 0.0175(12) 0.0167(15) 0.0124(11) 0.0007(9) 0.0045(9) 0.0018(9)
C7 0.0128(11) 0.0193(15) 0.0159(12) -0.0016(11) 0.0034(9) -0.0005(10)
C8 0.0197(13) 0.0174(14) 0.0155(12) -0.0025(10) 0.0037(10) -0.0005(10)
C9 0.0154(12) 0.0192(13) 0.0159(12) -0.0011(10) 0.0010(10) -0.0030(10)
C10 0.0221(13) 0.0195(16) 0.0205(13) 0.0032(11) 0.0027(10) 0.0006(12)
C11 0.0224(13) 0.0234(15) 0.0238(14) 0.0044(12) 0.0058(11) -0.0029(12)
C12 0.0145(11) 0.0292(18) 0.0192(12) -0.0021(10) 0.0027(9) -0.0018(10)
C13 0.0180(12) 0.0235(16) 0.0219(13) 0.0015(12) 0.0008(10) 0.0025(11)
C14 0.0195(13) 0.0193(13) 0.0174(12) 0.0003(10) 0.0019(10) -0.0013(11)
N1 0.0126(10) 0.0131(11) 0.0150(10) 0.0007(8) 0.0019(8) 0.0012(8)
N2 0.0159(10) 0.0168(12) 0.0167(11) 0.0011(9) 0.0041(8) 0.0019(9)
O1 0.0191(9) 0.0160(10) 0.0155(8) 0.0001(7) 0.0056(7) 0.0018(8)
O2 0.0192(9) 0.0214(11) 0.0190(9) 0.0056(8) 0.0071(7) 0.0032(8)
O3 0.0238(10) 0.0153(10) 0.0168(9) -0.0009(8) 0.0063(7) -0.0003(8)
O4 0.0331(11) 0.0172(10) 0.0188(9) 0.0040(8) 0.0073(8) 0.0009(8)
O5 0.0224(9) 0.0368(16) 0.0293(10) 0.0034(10) 0.0116(8) 0.0033(9)
O6 0.0258(11) 0.0290(13) 0.0222(11) -0.0025(9) 0.0070(9) -0.0018(9)
O7 0.0368(13) 0.0301(13) 0.0287(12) 0.0020(10) 0.0186(10) 0.0063(10)

loop_
_atom_type_symbol
_atom_type_description
_atom_type_scat_dispersion_real
_atom_type_scat_dispersion_imag
_atom_type_scat_source
C C 0.0181 0.0091 'International Tables Vol C Tables 4.2.6.8 and 6.1.1.4'
H H 0.0000 0.0000 'International Tables Vol C Tables 4.2.6.8 and 6.1.1.4'
Cu Cu -1.9646 0.5888 'International Tables Vol C Tables 4.2.6.8 and 6.1.1.4'
N N 0.0311 0.0180 'International Tables Vol C Tables 4.2.6.8 and 6.1.1.4'
O O 0.0492 0.0322 'International Tables Vol C Tables 4.2.6.8 and 6.1.1.4'

loop_
_geom_angle_atom_site_label_1
_geom_angle_atom_site_label_2
_geom_angle_atom_site_label_3
_geom_angle
_geom_angle_site_symmetry_1
_geom_angle_site_symmetry_3
_geom_angle_publ_flag
O3 Cu1 O1 178.45(9) . . ?
O3 Cu1 N2 84.86(9) . . ?
O1 Cu1 N2 94.18(9) . . ?
O3 Cu1 N1 95.43(9) . . ?
O1 Cu1 N1 85.23(8) . . ?
N2 Cu1 N1 167.23(9) . . ?
N1 C1 C2 105.2(2) . . ?
N1 C1 H1A 110.7 . . ?
C2 C1 H1A 110.7 . . ?
N1 C1 H1B 110.7 . . ?
C2 C1 H1B 110.7 . . ?
H1A C1 H1B 108.8 . . ?
C1 C2 C3 102.9(2) . . ?
C1 C2 H2A 111.2 . . ?
C3 C2 H2A 111.2 . . ?
C1 C2 H2B 111.2 . . ?
C3 C2 H2B 111.2 . . ?
H2A C2 H2B 109.1 . . ?
C2 C3 C4 102.9(3) . . ?
C2 C3 H3A 111.2 . . ?
C4 C3 H3A 111.2 . . ?
C2 C3 H3B 111.2 . . ?
C4 C3 H3B 111.2 . . ?
H3A C3 H3B 109.1 . . ?
N1 C4 C5 111.08(19) . . ?
N1 C4 C3 105.1(2) . . ?
C5 C4 C3 111.9(3) . . ?
N1 C4 H4 109.6 . . ?
C5 C4 H4 109.6 . . ?
C3 C4 H4 109.6 . . ?
O2 C5 O1 122.7(2) . . ?
O2 C5 C4 119.5(2) . . ?
O1 C5 C4 117.7(2) . . ?
N2 C6 C7 108.7(2) . . ?
N2 C6 C8 112.7(2) . . ?
C7 C6 C8 109.6(2) . . ?
N2 C6 H6 108.6 . . ?
C7 C6 H6 108.6 . . ?
C8 C6 H6 108.6 . . ?
O4 C7 O3 123.3(3) . . ?
O4 C7 C6 119.0(2) . . ?
O3 C7 C6 117.7(2) . . ?
C9 C8 C6 116.2(2) . . ?
C9 C8 H8A 108.2 . . ?
C6 C8 H8A 108.2 . . ?
C9 C8 H8B 108.2 . . ?
C6 C8 H8B 108.2 . . ?
H8A C8 H8B 107.4 . . ?
C14 C9 C10 118.1(3) . . ?
C14 C9 C8 121.0(2) . . ?
C10 C9 C8 120.8(3) . . ?
C9 C10 C11 121.1(3) . . ?
C9 C10 H10 119.5 . . ?
C11 C10 H10 119.5 . . ?
C12 C11 C10 119.8(3) . . ?
C12 C11 H11 120.1 . . ?
C10 C11 H11 120.1 . . ?
O5 C12 C13 122.6(3) . . ?
O5 C12 C11 117.4(3) . . ?
C13 C12 C11 120.1(2) . . ?
C12 C13 C14 119.8(3) . . ?
C12 C13 H13 120.1 . . ?
C14 C13 H13 120.1 . . ?
C9 C14 C13 121.2(3) . . ?
C9 C14 H14 119.4 . . ?
C13 C14 H14 119.4 . . ?
C4 N1 C1 108.11(19) . . ?
C4 N1 Cu1 109.42(17) . . ?
C1 N1 Cu1 112.53(15) . . ?
C4 N1 H1 108.9 . . ?
C1 N1 H1 108.9 . . ?
Cu1 N1 H1 108.9 . . ?
C6 N2 Cu1 108.90(16) . . ?
C6 N2 H2C 109.9 . . ?
Cu1 N2 H2C 109.9 . . ?
C6 N2 H2D 109.9 . . ?
Cu1 N2 H2D 109.9 . . ?
H2C N2 H2D 108.3 . . ?
C5 O1 Cu1 115.62(17) . . ?
C7 O3 Cu1 114.36(18) . . ?
C12 O5 H5 109.5 . . ?
H6A O6 H6B 108(4) . . ?
H7A O7 H7B 110(5) . . ?

loop_
_geom_bond_atom_site_label_1
_geom_bond_atom_site_label_2
_geom_bond_distance
_geom_bond_site_symmetry_2
_geom_bond_publ_flag
Cu1 O3 1.949(2) . ?
Cu1 O1 1.9549(19) . ?
Cu1 N2 1.978(2) . ?
Cu1 N1 2.002(2) . ?
C1 N1 1.503(3) . ?
C1 C2 1.520(4) . ?
C1 H1A 0.9900 . ?
C1 H1B 0.9900 . ?
C2 C3 1.523(4) . ?
C2 H2A 0.9900 . ?
C2 H2B 0.9900 . ?
C3 C4 1.542(3) . ?
C3 H3A 0.9900 . ?
C3 H3B 0.9900 . ?
C4 N1 1.498(3) . ?
C4 C5 1.521(4) . ?
C4 H4 1.0000 . ?
C5 O2 1.246(3) . ?
C5 O1 1.279(3) . ?
C6 N2 1.484(3) . ?
C6 C7 1.525(4) . ?
C6 C8 1.535(4) . ?
C6 H6 1.0000 . ?
C7 O4 1.238(3) . ?
C7 O3 1.283(3) . ?
C8 C9 1.515(4) . ?
C8 H8A 0.9900 . ?
C8 H8B 0.9900 . ?
C9 C14 1.391(4) . ?
C9 C10 1.394(4) . ?
C10 C11 1.397(4) . ?
C10 H10 0.9500 . ?
C11 C12 1.386(4) . ?
C11 H11 0.9500 . ?
C12 O5 1.374(3) . ?
C12 C13 1.382(4) . ?
C13 C14 1.397(4) . ?
C13 H13 0.9500 . ?
C14 H14 0.9500 . ?
N1 H1 1.0000 . ?
N2 H2C 0.9100 . ?
N2 H2D 0.9100 . ?
O5 H5 0.8400 . ?
O6 H6A 0.90(4) . ?
O6 H6B 0.83(5) . ?
O7 H7A 0.79(5) . ?
O7 H7B 0.77(5) . ?

loop_
_geom_torsion_atom_site_label_1
_geom_torsion_atom_site_label_2
_geom_torsion_atom_site_label_3
_geom_torsion_atom_site_label_4
_geom_torsion
_geom_torsion_site_symmetry_1
_geom_torsion_site_symmetry_2
_geom_torsion_site_symmetry_3
_geom_torsion_site_symmetry_4
_geom_torsion_publ_flag
N1 C1 C2 C3 34.0(3) . . . . ?
C1 C2 C3 C4 -39.7(3) . . . . ?
C2 C3 C4 N1 30.8(3) . . . . ?
C2 C3 C4 C5 151.5(2) . . . . ?
N1 C4 C5 O2 -170.6(2) . . . . ?
C3 C4 C5 O2 72.3(3) . . . . ?
N1 C4 C5 O1 11.1(3) . . . . ?
C3 C4 C5 O1 -106.0(3) . . . . ?
N2 C6 C7 O4 -161.8(2) . . . . ?
C8 C6 C7 O4 74.7(3) . . . . ?
N2 C6 C7 O3 20.7(3) . . . . ?
C8 C6 C7 O3 -102.9(3) . . . . ?
N2 C6 C8 C9 -61.2(3) . . . . ?
C7 C6 C8 C9 60.0(3) . . . . ?
C6 C8 C9 C14 -95.1(3) . . . . ?
C6 C8 C9 C10 88.3(3) . . . . ?
C14 C9 C10 C11 0.1(4) . . . . ?
C8 C9 C10 C11 176.8(3) . . . . ?
C9 C10 C11 C12 0.0(4) . . . . ?
C10 C11 C12 O5 179.9(2) . . . . ?
C10 C11 C12 C13 0.2(4) . . . . ?
O5 C12 C13 C14 179.9(3) . . . . ?
C11 C12 C13 C14 -0.4(4) . . . . ?
C10 C9 C14 C13 -0.4(4) . . . . ?
C8 C9 C14 C13 -177.0(3) . . . . ?
C12 C13 C14 C9 0.6(4) . . . . ?
C5 C4 N1 C1 -131.2(2) . . . . ?
C3 C4 N1 C1 -10.0(3) . . . . ?
C5 C4 N1 Cu1 -8.3(2) . . . . ?
C3 C4 N1 Cu1 112.9(2) . . . . ?
C2 C1 N1 C4 -14.9(3) . . . . ?
C2 C1 N1 Cu1 -135.81(19) . . . . ?
C7 C6 N2 Cu1 -24.8(2) . . . . ?
C8 C6 N2 Cu1 96.9(2) . . . . ?
O2 C5 O1 Cu1 173.59(19) . . . . ?
C4 C5 O1 Cu1 -8.1(3) . . . . ?
O4 C7 O3 Cu1 177.1(2) . . . . ?
C6 C7 O3 Cu1 -5.5(3) . . . . ?
